data_1574304
loop_
_publ_author_name
'Krischer, Felix'
'Mayer, Stephan'
'Hensle, Lennart'
'Knyszek, Daniel'
'Darmandeh, Heidar'
'Gessner, Viktoria H.'

_publ_section_title
;
 Base-stabilized acyclic amino(ylidyl)silylenes: electron-rich donors for
 the stabilization of silicon-element multiple bonds
;
_journal_issue 19
_journal_name_full 'Chemical Science'
_journal_page_first 8346
_journal_page_last 8356
_journal_paper_doi 10.1039/D5SC01812A
_journal_volume 16
_journal_year 2025
_chemical_formula_moiety 'C48 H48 N5 P Si'
_chemical_formula_sum 'C48 H48 N5 P Si'
_chemical_formula_weight 753.97
_space_group_crystal_system monoclinic
_space_group_IT_number 14
_space_group_name_Hall '-P 2yn'
_space_group_name_H-M_alt 'P 1 21/n 1'
_atom_sites_solution_hydrogens geom
_atom_sites_solution_primary dual
_audit_creation_date 2023-06-06
_audit_creation_method SHELXL-2019/3
_audit_update_record
;
2024-06-28 deposited with the CCDC.	2025-03-27 downloaded from the CCDC.
;
_cell_angle_alpha 90
_cell_angle_beta 105.3050(10)
_cell_angle_gamma 90
_cell_formula_units_Z 4
_cell_length_a 20.4704(2)
_cell_length_b 8.81830(10)
_cell_length_c 23.8065(2)
_cell_measurement_reflns_used 21214
_cell_measurement_temperature 109(2)
_cell_measurement_theta_max 76.5600
_cell_measurement_theta_min 2.6030
_cell_volume 4145.00(7)
_computing_cell_refinement 'CrysAlisPro 1.171.41.93a (Rigaku OD, 2020)'
_computing_data_collection 'CrysAlisPro 1.171.41.93a (Rigaku OD, 2020)'
_computing_data_reduction 'CrysAlisPro 1.171.41.93a (Rigaku OD, 2020)'
_computing_structure_refinement 'SHELXL-2019/2 (Sheldrick, 2019)'
_computing_structure_solution 'SHELXT 2018/2 (Sheldrick, 2018)'
_diffrn_ambient_environment N~2~
_diffrn_ambient_temperature 109(2)
_diffrn_detector 'Hybrid Pixel Array Detector'
_diffrn_detector_area_resol_mean 10.0000
_diffrn_detector_type HyPix
_diffrn_measured_fraction_theta_full 0.999
_diffrn_measured_fraction_theta_max 0.998
_diffrn_measurement_details
;
List of Runs (angles in degrees, time in seconds):

  # Type    Start    End  Width  t~exp~   \w     \q     \k     \f   Frames
#--------------------------------------------------------------------------
  1  \w     48.00  73.00   0.50    0.22    --   47.28  73.00 -62.00   50
  2  \w    138.00 164.00   0.50    0.88    --  105.91  73.00 -62.00   52
  3  \w     85.00 110.00   0.50    0.88    --  105.91  73.00 -62.00   50
  4  \w     96.00 176.00   0.50    0.88    --  105.91  30.00 -90.00  160
  5  \w     97.00 176.00   0.50    0.88    --  105.91  15.00-120.00  158
  6  \w     35.00 108.00   0.50    0.88    --  105.91-125.00-180.00  146
  7  \w     39.00  64.00   0.50    0.88    --  105.91-125.00  90.00   50
  8  \w     82.00 108.00   0.50    0.88    --  105.91-125.00  90.00   52
  9  \w     33.00  95.00   0.50    0.88    --  105.91 -73.00 168.00  124
 10  \w     -7.00  26.00   0.50    0.22    --   47.28 -73.00 168.00   66
 11  \w     29.00  56.00   0.50    0.22    --   47.28 -73.00 168.00   54
 12  \w     33.00  71.00   0.50    0.88    --  105.91 -61.00  90.00   76
 13  \w     45.00  70.00   0.50    0.88    --  105.91 -61.00 -60.00   50
 14  \w     33.00  73.00   0.50    0.88    --  105.91 -61.00-150.00   80
 15  \w    -68.00  22.00   0.50    0.22    --  -47.28  73.00 -62.00  180
 16  \w    -79.00 -19.00   0.50    0.88    --  -91.75  73.00 -62.00  120
 17  \w    -48.00 -23.00   0.50    0.88    --  -91.75  45.00  60.00   50
 18  \w    -54.00 -20.00   0.50    0.88    --  -91.75  61.00  90.00   68
 19  \w    -45.00 -20.00   0.50    0.88    --  -91.75  45.00 150.00   50
 20  \w    -47.00 -21.00   0.50    0.88    --  -91.75  45.00 120.00   52
 21  \w    -48.00 -22.00   0.50    0.88    --  -91.75  45.00  90.00   52
 22  \w    -48.00 -21.00   0.50    0.88    --  -91.75  45.00 -90.00   54
 23  \w    -78.00 -53.00   0.50    0.88    --  -91.75 125.00-180.00   50
 24  \w   -117.00 -74.00   0.50    0.22    --  -47.28-125.00 -60.00   86
 25  \w   -103.00 -76.00   0.50    0.22    --  -47.28-125.00  60.00   54
 26  \w   -149.00 -93.00   0.50    0.88    --  -91.75 -73.00 168.00  112
 27  \w   -106.00 -26.00   0.50    0.22    --  -47.28 -73.00 168.00  160
;
_diffrn_measurement_device 'four-circle diffractometer'
_diffrn_measurement_device_type 'XtaLAB Synergy, Dualflex, HyPix'
_diffrn_measurement_method '\w scans'
_diffrn_orient_matrix_type 'CrysAlisPro convention (1999,Acta A55,543-557)'
_diffrn_orient_matrix_UB_11 -0.0365238000
_diffrn_orient_matrix_UB_12 -0.0848738000
_diffrn_orient_matrix_UB_13 0.0394449000
_diffrn_orient_matrix_UB_21 -0.0289933000
_diffrn_orient_matrix_UB_22 -0.1135681000
_diffrn_orient_matrix_UB_23 -0.0495042000
_diffrn_orient_matrix_UB_31 0.0625227000
_diffrn_orient_matrix_UB_32 -0.1022696000
_diffrn_orient_matrix_UB_33 0.0221878000
_diffrn_radiation_monochromator mirror
_diffrn_radiation_probe x-ray
_diffrn_radiation_type CuK\a
_diffrn_radiation_wavelength 1.54184
_diffrn_reflns_av_R_equivalents 0.0402
_diffrn_reflns_av_sigmaI/netI 0.0591
_diffrn_reflns_av_unetI/netI 0.0333
_diffrn_reflns_Laue_measured_fraction_full 0.999
_diffrn_reflns_Laue_measured_fraction_max 0.998
_diffrn_reflns_limit_h_max 24
_diffrn_reflns_limit_h_min -23
_diffrn_reflns_limit_k_max 7
_diffrn_reflns_limit_k_min -10
_diffrn_reflns_limit_l_max 28
_diffrn_reflns_limit_l_min -28
_diffrn_reflns_number 31602
_diffrn_reflns_point_group_measured_fraction_full 0.999
_diffrn_reflns_point_group_measured_fraction_max 0.998
_diffrn_reflns_theta_full 67.684
_diffrn_reflns_theta_max 67.994
_diffrn_reflns_theta_min 3.315
_diffrn_source 'micro-focus sealed X-ray tube'
_diffrn_source_type 'PhotonJet (Cu) X-ray Source'
_exptl_absorpt_coefficient_mu 1.164
_exptl_absorpt_correction_T_max 1.000
_exptl_absorpt_correction_T_min 0.467
_exptl_absorpt_correction_type gaussian
_exptl_absorpt_process_details
;
CrysAlisPro 1.171.41.93a (Rigaku Oxford Diffraction, 2020)
Numerical absorption correction based on gaussian integration over
a multifaceted crystal model
Empirical absorption correction using spherical harmonics,
implemented in SCALE3 ABSPACK scaling algorithm.
;
_exptl_crystal_colour yellow
_exptl_crystal_density_diffrn 1.208
_exptl_crystal_description block
_exptl_crystal_F_000 1600
_exptl_crystal_size_max 0.310
_exptl_crystal_size_mid 0.160
_exptl_crystal_size_min 0.080
_refine_diff_density_max 0.348
_refine_diff_density_min -0.306
_refine_diff_density_rms 0.040
_refine_ls_extinction_method none
_refine_ls_goodness_of_fit_ref 1.022
_refine_ls_hydrogen_treatment constr
_refine_ls_matrix_type full
_refine_ls_number_parameters 502
_refine_ls_number_reflns 7555
_refine_ls_number_restraints 0
_refine_ls_restrained_S_all 1.022
_refine_ls_R_factor_all 0.0388
_refine_ls_R_factor_gt 0.0349
_refine_ls_shift/su_max 0.001
_refine_ls_shift/su_mean 0.000
_refine_ls_structure_factor_coef Fsqd
_refine_ls_weighting_details 'w=1/[\s^2^(Fo^2^)+(0.0402P)^2^+1.7931P] where P=(Fo^2^+2Fc^2^)/3'
_refine_ls_weighting_scheme calc
_refine_ls_wR_factor_gt 0.0879
_refine_ls_wR_factor_ref 0.0904
_reflns_Friedel_coverage 0.000
_reflns_number_gt 6812
_reflns_number_total 7555
_reflns_threshold_expression 'I > 2\s(I)'
_cod_data_source_file d5sc01812a2.cif
_cod_data_source_block LH-477_a
_cod_depositor_comments 'Adding full bibliography for 1574297--1574307.cif.'
_cod_original_sg_symbol_H-M 'P 21/n'
_cod_database_code 1574304
_shelx_shelxl_version_number 2019/3
_shelx_space_group_comment
;
The symmetry employed for this shelxl refinement is uniquely defined
by the following loop, which should always be used as a source of
symmetry information in preference to the above space-group names.
They are only intended as comments.
;
_shelx_estimated_absorpt_t_min 0.714
_shelx_estimated_absorpt_t_max 0.913
_cell_oxdiff_length_a 20.4786(4)
_cell_oxdiff_length_b 8.81252(17)
_cell_oxdiff_length_c 23.8139(5)
_cell_oxdiff_angle_alpha 90.0266(16)
_cell_oxdiff_angle_beta 105.3157(17)
_cell_oxdiff_angle_gamma 89.9866(16)
_cell_oxdiff_volume 4145.02(14)
_cell_oxdiff_measurement_reflns_used 21216
_oxdiff_exptl_absorpt_empirical_full_min 0.533
_oxdiff_exptl_absorpt_empirical_full_max 1.528
_oxdiff_exptl_absorpt_empirical_details
;
Empirical correction (ABSPACK) includes:
- Absorption correction using spherical harmonics
- Frame scaling
;
_diffrn_oxdiff_digest_frames
;
01f3d3498ade47fff4e79fe96b025ac35c022566050
;
_reflns_odcompleteness_completeness 99.96
_reflns_odcompleteness_theta 66.97
_reflns_odcompleteness_iscentric 1
_chemical_oxdiff_formula 'C48 H50 N5 P Si'

loop_
_space_group_symop_operation_xyz
'x, y, z'
'-x+1/2, y+1/2, -z+1/2'
'-x, -y, -z'
'x-1/2, -y-1/2, z-1/2'

loop_
_atom_site_label
_atom_site_type_symbol
_atom_site_fract_x
_atom_site_fract_y
_atom_site_fract_z
_atom_site_U_iso_or_equiv
_atom_site_adp_type
_atom_site_occupancy
_atom_site_site_symmetry_order
_atom_site_calc_flag
_atom_site_refinement_flags_posn
_atom_site_refinement_flags_adp
_atom_site_refinement_flags_occupancy
_atom_site_disorder_assembly
_atom_site_disorder_group
P1 P 0.56381(2) 0.36639(4) 0.38945(2) 0.01781(9) Uani 1 1 d . . . . .
Si1 Si 0.53994(2) 0.31006(4) 0.25525(2) 0.01808(9) Uani 1 1 d . . . . .
N1 N 0.52823(6) 0.13503(12) 0.21167(5) 0.0201(2) Uani 1 1 d . . . . .
N2 N 0.59694(6) 0.31585(12) 0.20828(5) 0.0196(2) Uani 1 1 d . . . . .
N3 N 0.70028(7) 0.15201(17) 0.34300(6) 0.0376(3) Uani 1 1 d . . . . .
N4 N 0.47453(6) 0.42701(13) 0.24638(5) 0.0221(2) Uani 1 1 d . . . . .
N5 N 0.44783(6) 0.45954(13) 0.18800(5) 0.0209(2) Uani 1 1 d . . . . .
C4 C 0.60628(8) 0.65225(17) 0.37042(7) 0.0298(3) Uani 1 1 d . . . . .
H4 H 0.644204 0.600336 0.363748 0.036 Uiso 1 1 calc R U . . .
C5 C 0.60357(9) 0.80928(17) 0.36767(7) 0.0362(4) Uani 1 1 d . . . . .
H5 H 0.639816 0.865143 0.359761 0.043 Uiso 1 1 calc R U . . .
C1 C 0.58633(7) 0.28537(14) 0.33109(6) 0.0194(3) Uani 1 1 d . . . . .
C2 C 0.64917(7) 0.21311(15) 0.33951(6) 0.0229(3) Uani 1 1 d . . . . .
C3 C 0.55355(7) 0.57010(15) 0.38295(6) 0.0223(3) Uani 1 1 d . . . . .
C6 C 0.54783(9) 0.88387(17) 0.37651(7) 0.0372(4) Uani 1 1 d . . . . .
H6 H 0.545509 0.991326 0.373879 0.045 Uiso 1 1 calc R U . . .
C7 C 0.49535(9) 0.80404(17) 0.38915(7) 0.0349(4) Uani 1 1 d . . . . .
H7 H 0.457291 0.856677 0.395210 0.042 Uiso 1 1 calc R U . . .
C8 C 0.49826(8) 0.64596(16) 0.39301(6) 0.0271(3) Uani 1 1 d . . . . .
H8 H 0.462712 0.590833 0.402447 0.033 Uiso 1 1 calc R U . . .
C9 C 0.62904(7) 0.33773(15) 0.45679(6) 0.0211(3) Uani 1 1 d . . . . .
C10 C 0.64464(8) 0.45467(16) 0.49787(6) 0.0273(3) Uani 1 1 d . . . . .
H10 H 0.621137 0.548494 0.490338 0.033 Uiso 1 1 calc R U . . .
C11 C 0.69431(8) 0.43383(18) 0.54951(7) 0.0331(3) Uani 1 1 d . . . . .
H11 H 0.704475 0.513126 0.577480 0.040 Uiso 1 1 calc R U . . .
C12 C 0.72920(8) 0.29784(18) 0.56053(6) 0.0311(3) Uani 1 1 d . . . . .
H12 H 0.764443 0.285400 0.595296 0.037 Uiso 1 1 calc R U . . .
C13 C 0.71270(8) 0.18001(17) 0.52085(6) 0.0280(3) Uani 1 1 d . . . . .
H13 H 0.735795 0.085828 0.528968 0.034 Uiso 1 1 calc R U . . .
C14 C 0.66254(7) 0.19910(16) 0.46928(6) 0.0245(3) Uani 1 1 d . . . . .
H14 H 0.650976 0.117552 0.442403 0.029 Uiso 1 1 calc R U . . .
C15 C 0.48617(7) 0.29050(14) 0.40119(6) 0.0205(3) Uani 1 1 d . . . . .
C16 C 0.42629(7) 0.30267(16) 0.35665(6) 0.0236(3) Uani 1 1 d . . . . .
H16 H 0.426229 0.353977 0.321549 0.028 Uiso 1 1 calc R U . . .
C17 C 0.36692(7) 0.23964(17) 0.36382(7) 0.0282(3) Uani 1 1 d . . . . .
H17 H 0.326054 0.249004 0.333772 0.034 Uiso 1 1 calc R U . . .
C18 C 0.36706(8) 0.16292(17) 0.41477(7) 0.0294(3) Uani 1 1 d . . . . .
H18 H 0.326525 0.117832 0.419104 0.035 Uiso 1 1 calc R U . . .
C19 C 0.42598(8) 0.15197(18) 0.45918(7) 0.0303(3) Uani 1 1 d . . . . .
H19 H 0.425714 0.100480 0.494170 0.036 Uiso 1 1 calc R U . . .
C20 C 0.48567(7) 0.21610(16) 0.45281(6) 0.0255(3) Uani 1 1 d . . . . .
H20 H 0.526037 0.209275 0.483538 0.031 Uiso 1 1 calc R U . . .
C21 C 0.57365(7) 0.18337(15) 0.18401(6) 0.0192(3) Uani 1 1 d . . . . .
C22 C 0.59593(7) 0.10217(16) 0.13751(6) 0.0247(3) Uani 1 1 d . . . . .
C23 C 0.64620(8) -0.00738(18) 0.15356(8) 0.0352(4) Uani 1 1 d . . . . .
H23 H 0.664757 -0.031813 0.193458 0.042 Uiso 1 1 calc R U . . .
C24 C 0.66919(10) -0.0812(2) 0.11058(11) 0.0533(6) Uani 1 1 d . . . . .
H24 H 0.703753 -0.155726 0.121227 0.064 Uiso 1 1 calc R U . . .
C25 C 0.64178(12) -0.0460(2) 0.05251(11) 0.0605(6) Uani 1 1 d . . . . .
H25 H 0.657520 -0.096672 0.023379 0.073 Uiso 1 1 calc R U . . .
C26 C 0.59183(12) 0.0621(2) 0.03674(8) 0.0526(5) Uani 1 1 d . . . . .
H26 H 0.573225 0.085631 -0.003232 0.063 Uiso 1 1 calc R U . . .
C27 C 0.56844(9) 0.13706(19) 0.07897(7) 0.0343(4) Uani 1 1 d . . . . .
H27 H 0.533924 0.211627 0.067977 0.041 Uiso 1 1 calc R U . . .
C28 C 0.47664(7) 0.01322(16) 0.19508(6) 0.0241(3) Uani 1 1 d . . . . .
C29 C 0.43172(9) 0.0400(2) 0.13356(7) 0.0433(4) Uani 1 1 d . . . . .
H29A H 0.394587 -0.033697 0.125041 0.065 Uiso 1 1 calc R U . . .
H29B H 0.458700 0.028087 0.105421 0.065 Uiso 1 1 calc R U . . .
H29C H 0.413062 0.142955 0.130781 0.065 Uiso 1 1 calc R U . . .
C30 C 0.43267(8) 0.02668(17) 0.23755(7) 0.0291(3) Uani 1 1 d . . . . .
H30A H 0.398138 -0.053134 0.229367 0.044 Uiso 1 1 calc R U . . .
H30B H 0.410573 0.126181 0.233045 0.044 Uiso 1 1 calc R U . . .
H30C H 0.461057 0.015649 0.277510 0.044 Uiso 1 1 calc R U . . .
C31 C 0.51010(9) -0.14210(18) 0.20080(9) 0.0410(4) Uani 1 1 d . . . . .
H31A H 0.536096 -0.152112 0.171833 0.062 Uiso 1 1 calc R U . . .
H31B H 0.475205 -0.221049 0.194295 0.062 Uiso 1 1 calc R U . . .
H31C H 0.540543 -0.153208 0.239962 0.062 Uiso 1 1 calc R U . . .
C32 C 0.64549(7) 0.42528(16) 0.19444(6) 0.0237(3) Uani 1 1 d . . . . .
C33 C 0.61225(9) 0.50319(18) 0.13685(7) 0.0355(4) Uani 1 1 d . . . . .
H33A H 0.642728 0.581290 0.128975 0.053 Uiso 1 1 calc R U . . .
H33B H 0.569668 0.550275 0.139138 0.053 Uiso 1 1 calc R U . . .
H33C H 0.602987 0.428090 0.105386 0.053 Uiso 1 1 calc R U . . .
C34 C 0.65896(8) 0.54283(17) 0.24298(7) 0.0323(3) Uani 1 1 d . . . . .
H34A H 0.687127 0.624385 0.234013 0.048 Uiso 1 1 calc R U . . .
H34B H 0.682568 0.494755 0.279871 0.048 Uiso 1 1 calc R U . . .
H34C H 0.615846 0.585010 0.246316 0.048 Uiso 1 1 calc R U . . .
C35 C 0.71148(8) 0.34851(19) 0.19323(9) 0.0388(4) Uani 1 1 d . . . . .
H35A H 0.744461 0.425424 0.189109 0.058 Uiso 1 1 calc R U . . .
H35B H 0.703330 0.278235 0.160212 0.058 Uiso 1 1 calc R U . . .
H35C H 0.729242 0.292325 0.229574 0.058 Uiso 1 1 calc R U . . .
C36 C 0.38819(7) 0.52121(15) 0.17196(6) 0.0204(3) Uani 1 1 d . . . . .
C37 C 0.36261(7) 0.55676(16) 0.10908(6) 0.0227(3) Uani 1 1 d . . . . .
C38 C 0.38740(8) 0.47806(19) 0.06778(7) 0.0309(3) Uani 1 1 d . . . . .
H38 H 0.420602 0.401311 0.080400 0.037 Uiso 1 1 calc R U . . .
C39 C 0.36427(9) 0.5104(2) 0.00894(7) 0.0398(4) Uani 1 1 d . . . . .
H39 H 0.381377 0.455040 -0.018343 0.048 Uiso 1 1 calc R U . . .
C40 C 0.31618(9) 0.6233(2) -0.01049(7) 0.0388(4) Uani 1 1 d . . . . .
H40 H 0.300167 0.645090 -0.050879 0.047 Uiso 1 1 calc R U . . .
C41 C 0.29191(8) 0.70361(18) 0.02981(7) 0.0332(3) Uani 1 1 d . . . . .
H41 H 0.259674 0.782172 0.016964 0.040 Uiso 1 1 calc R U . . .
C42 C 0.31433(7) 0.67026(16) 0.08890(6) 0.0264(3) Uani 1 1 d . . . . .
H42 H 0.296639 0.725236 0.115907 0.032 Uiso 1 1 calc R U . . .
C43 C 0.34429(7) 0.54889(15) 0.21182(6) 0.0209(3) Uani 1 1 d . . . . .
C44 C 0.27917(7) 0.48833(17) 0.19834(6) 0.0260(3) Uani 1 1 d . . . . .
H44 H 0.262518 0.435162 0.162717 0.031 Uiso 1 1 calc R U . . .
C45 C 0.23816(7) 0.50427(18) 0.23604(7) 0.0303(3) Uani 1 1 d . . . . .
H45 H 0.193961 0.461688 0.226216 0.036 Uiso 1 1 calc R U . . .
C46 C 0.26159(8) 0.58198(18) 0.28779(7) 0.0296(3) Uani 1 1 d . . . . .
H46 H 0.233583 0.593302 0.313612 0.036 Uiso 1 1 calc R U . . .
C47 C 0.32628(8) 0.64346(17) 0.30188(6) 0.0283(3) Uani 1 1 d . . . . .
H47 H 0.342437 0.697362 0.337390 0.034 Uiso 1 1 calc R U . . .
C48 C 0.36762(7) 0.62673(15) 0.26437(6) 0.0238(3) Uani 1 1 d . . . . .
H48 H 0.411968 0.668492 0.274566 0.029 Uiso 1 1 calc R U . . .

loop_
_atom_site_aniso_label
_atom_site_aniso_U_11
_atom_site_aniso_U_22
_atom_site_aniso_U_33
_atom_site_aniso_U_23
_atom_site_aniso_U_13
_atom_site_aniso_U_12
P1 0.02107(17) 0.01520(16) 0.01680(16) -0.00034(12) 0.00437(13) 0.00016(12)
Si1 0.01945(18) 0.01830(18) 0.01680(18) -0.00055(13) 0.00533(14) -0.00032(13)
N1 0.0212(5) 0.0206(6) 0.0197(6) -0.0017(4) 0.0074(4) -0.0025(4)
N2 0.0213(6) 0.0193(5) 0.0193(5) 0.0003(4) 0.0074(4) -0.0022(4)
N3 0.0334(7) 0.0453(8) 0.0346(7) 0.0019(6) 0.0099(6) 0.0152(6)
N4 0.0242(6) 0.0236(6) 0.0180(5) 0.0006(4) 0.0044(4) 0.0009(5)
N5 0.0220(6) 0.0216(5) 0.0186(5) 0.0009(4) 0.0046(4) -0.0016(4)
C4 0.0406(9) 0.0226(7) 0.0276(7) -0.0017(6) 0.0112(6) -0.0046(6)
C5 0.0552(10) 0.0236(8) 0.0297(8) -0.0007(6) 0.0109(7) -0.0098(7)
C1 0.0211(6) 0.0182(6) 0.0191(6) 0.0001(5) 0.0054(5) 0.0004(5)
C2 0.0262(7) 0.0231(7) 0.0195(7) 0.0007(5) 0.0063(5) 0.0010(6)
C3 0.0304(7) 0.0173(6) 0.0169(6) -0.0014(5) 0.0022(5) -0.0002(5)
C6 0.0591(11) 0.0169(7) 0.0266(8) -0.0012(6) -0.0045(7) -0.0011(7)
C7 0.0411(9) 0.0238(7) 0.0314(8) -0.0082(6) -0.0053(7) 0.0084(7)
C8 0.0302(8) 0.0234(7) 0.0237(7) -0.0040(6) 0.0001(6) 0.0029(6)
C9 0.0231(7) 0.0220(6) 0.0183(6) -0.0002(5) 0.0056(5) -0.0023(5)
C10 0.0359(8) 0.0215(7) 0.0227(7) -0.0018(6) 0.0046(6) 0.0015(6)
C11 0.0450(9) 0.0290(8) 0.0211(7) -0.0044(6) 0.0013(6) -0.0032(7)
C12 0.0325(8) 0.0368(8) 0.0203(7) 0.0035(6) 0.0005(6) -0.0016(6)
C13 0.0304(8) 0.0293(7) 0.0236(7) 0.0047(6) 0.0055(6) 0.0039(6)
C14 0.0289(7) 0.0218(7) 0.0218(7) -0.0002(5) 0.0053(6) 0.0001(6)
C15 0.0247(7) 0.0168(6) 0.0214(7) -0.0023(5) 0.0085(5) 0.0010(5)
C16 0.0257(7) 0.0241(7) 0.0217(7) 0.0004(5) 0.0076(6) 0.0006(6)
C17 0.0238(7) 0.0324(8) 0.0283(8) -0.0004(6) 0.0065(6) -0.0001(6)
C18 0.0262(7) 0.0308(8) 0.0349(8) 0.0012(6) 0.0144(6) -0.0031(6)
C19 0.0331(8) 0.0331(8) 0.0278(8) 0.0064(6) 0.0136(6) 0.0001(6)
C20 0.0275(7) 0.0268(7) 0.0229(7) 0.0018(6) 0.0078(6) 0.0003(6)
C21 0.0186(6) 0.0202(6) 0.0180(6) 0.0019(5) 0.0034(5) 0.0015(5)
C22 0.0263(7) 0.0229(7) 0.0288(7) -0.0057(6) 0.0143(6) -0.0067(6)
C23 0.0319(8) 0.0268(8) 0.0520(10) -0.0045(7) 0.0202(7) -0.0024(6)
C24 0.0499(11) 0.0298(9) 0.0965(17) -0.0188(10) 0.0484(11) -0.0057(8)
C25 0.0787(15) 0.0519(12) 0.0729(15) -0.0324(11) 0.0589(13) -0.0234(11)
C26 0.0730(13) 0.0577(12) 0.0377(10) -0.0208(9) 0.0331(10) -0.0257(11)
C27 0.0430(9) 0.0369(9) 0.0265(8) -0.0071(6) 0.0153(7) -0.0115(7)
C28 0.0257(7) 0.0228(7) 0.0254(7) -0.0041(5) 0.0095(6) -0.0078(6)
C29 0.0391(9) 0.0607(11) 0.0276(8) -0.0037(8) 0.0045(7) -0.0244(8)
C30 0.0281(7) 0.0299(8) 0.0325(8) -0.0017(6) 0.0137(6) -0.0071(6)
C31 0.0447(10) 0.0228(8) 0.0648(12) -0.0052(7) 0.0309(9) -0.0059(7)
C32 0.0257(7) 0.0220(7) 0.0257(7) 0.0025(6) 0.0105(6) -0.0055(6)
C33 0.0508(10) 0.0283(8) 0.0274(8) 0.0058(6) 0.0103(7) -0.0084(7)
C34 0.0376(8) 0.0282(8) 0.0319(8) -0.0032(6) 0.0106(7) -0.0132(6)
C35 0.0282(8) 0.0335(8) 0.0598(11) 0.0000(8) 0.0205(8) -0.0049(7)
C36 0.0207(6) 0.0203(6) 0.0208(7) 0.0003(5) 0.0065(5) -0.0011(5)
C37 0.0205(6) 0.0251(7) 0.0223(7) 0.0033(5) 0.0053(5) -0.0040(5)
C38 0.0299(8) 0.0393(8) 0.0255(8) 0.0053(6) 0.0109(6) 0.0059(7)
C39 0.0420(9) 0.0562(11) 0.0255(8) 0.0078(7) 0.0167(7) 0.0072(8)
C40 0.0383(9) 0.0546(11) 0.0243(8) 0.0146(7) 0.0095(7) 0.0004(8)
C41 0.0298(8) 0.0343(8) 0.0336(8) 0.0137(7) 0.0050(6) 0.0012(6)
C42 0.0244(7) 0.0254(7) 0.0288(8) 0.0029(6) 0.0058(6) -0.0026(6)
C43 0.0220(6) 0.0191(6) 0.0219(7) 0.0022(5) 0.0063(5) 0.0028(5)
C44 0.0247(7) 0.0286(7) 0.0251(7) -0.0051(6) 0.0071(6) -0.0013(6)
C45 0.0248(7) 0.0350(8) 0.0330(8) -0.0030(6) 0.0110(6) -0.0024(6)
C46 0.0295(7) 0.0351(8) 0.0277(8) -0.0016(6) 0.0135(6) 0.0053(6)
C47 0.0312(8) 0.0296(8) 0.0241(7) -0.0045(6) 0.0071(6) 0.0044(6)
C48 0.0234(7) 0.0226(7) 0.0247(7) -0.0009(5) 0.0050(6) 0.0011(5)

loop_
_atom_type_symbol
_atom_type_description
_atom_type_scat_dispersion_real
_atom_type_scat_dispersion_imag
_atom_type_scat_source
C C 0.0181 0.0091 'International Tables Vol C Tables 4.2.6.8 and 6.1.1.4'
H H 0.0000 0.0000 'International Tables Vol C Tables 4.2.6.8 and 6.1.1.4'
N N 0.0311 0.0180 'International Tables Vol C Tables 4.2.6.8 and 6.1.1.4'
Si Si 0.2541 0.3302 'International Tables Vol C Tables 4.2.6.8 and 6.1.1.4'
P P 0.2955 0.4335 'International Tables Vol C Tables 4.2.6.8 and 6.1.1.4'

loop_
_exptl_crystal_face_index_h
_exptl_crystal_face_index_k
_exptl_crystal_face_index_l
_exptl_crystal_face_perp_dist
10 0 6 0.0583
-2 5 5 0.1854
-6 0 -11 0.0699
6 0 11 0.0287
-1 3 13 0.0925
0 -3 -13 0.0959
-2 0 -14 0.0715
-1 1 15 0.0105
3 -1 13 0.0034
1 -1 -15 0.0920
1 -4 11 0.0500
-11 -1 12 0.0271
12 0 -11 0.1116
-3 4 -10 0.1790
-13 0 3 0.0492
-1 5 -6 0.2087
13 0 -3 0.0852
-11 0 -4 0.0508
0 -6 -3 0.0884

loop_
_geom_angle_atom_site_label_1
_geom_angle_atom_site_label_2
_geom_angle_atom_site_label_3
_geom_angle
_geom_angle_site_symmetry_1
_geom_angle_site_symmetry_3
_geom_angle_publ_flag
C1 P1 C3 113.00(6) . . ?
C1 P1 C15 113.69(6) . . ?
C3 P1 C15 107.02(6) . . ?
C1 P1 C9 111.25(6) . . ?
C3 P1 C9 104.81(6) . . ?
C15 P1 C9 106.46(6) . . ?
N4 Si1 N2 122.13(6) . . ?
N4 Si1 C1 113.17(6) . . ?
N2 Si1 C1 111.26(6) . . ?
N4 Si1 N1 117.98(6) . . ?
N2 Si1 N1 71.69(5) . . ?
C1 Si1 N1 114.57(6) . . ?
N4 Si1 C21 126.97(5) . . ?
N2 Si1 C21 35.72(5) . . ?
C1 Si1 C21 119.86(5) . . ?
N1 Si1 C21 36.00(5) . . ?
C21 N1 C28 129.43(11) . . ?
C21 N1 Si1 90.35(8) . . ?
C28 N1 Si1 137.27(9) . . ?
C21 N2 C32 131.09(11) . . ?
C21 N2 Si1 91.59(8) . . ?
C32 N2 Si1 137.01(9) . . ?
N5 N4 Si1 110.41(9) . . ?
C36 N5 N4 118.30(11) . . ?
C5 C4 C3 120.30(15) . . ?
C5 C4 H4 119.8 . . ?
C3 C4 H4 119.8 . . ?
C6 C5 C4 119.54(16) . . ?
C6 C5 H5 120.2 . . ?
C4 C5 H5 120.2 . . ?
C2 C1 P1 120.14(10) . . ?
C2 C1 Si1 114.55(10) . . ?
P1 C1 Si1 124.63(8) . . ?
N3 C2 C1 176.03(15) . . ?
C8 C3 C4 119.88(13) . . ?
C8 C3 P1 123.00(11) . . ?
C4 C3 P1 117.02(11) . . ?
C5 C6 C7 120.77(14) . . ?
C5 C6 H6 119.6 . . ?
C7 C6 H6 119.6 . . ?
C6 C7 C8 120.02(15) . . ?
C6 C7 H7 120.0 . . ?
C8 C7 H7 120.0 . . ?
C3 C8 C7 119.45(15) . . ?
C3 C8 H8 120.3 . . ?
C7 C8 H8 120.3 . . ?
C14 C9 C10 119.25(13) . . ?
C14 C9 P1 121.10(10) . . ?
C10 C9 P1 119.62(11) . . ?
C11 C10 C9 120.08(13) . . ?
C11 C10 H10 120.0 . . ?
C9 C10 H10 120.0 . . ?
C12 C11 C10 120.26(14) . . ?
C12 C11 H11 119.9 . . ?
C10 C11 H11 119.9 . . ?
C13 C12 C11 119.99(14) . . ?
C13 C12 H12 120.0 . . ?
C11 C12 H12 120.0 . . ?
C12 C13 C14 120.20(14) . . ?
C12 C13 H13 119.9 . . ?
C14 C13 H13 119.9 . . ?
C13 C14 C9 120.15(13) . . ?
C13 C14 H14 119.9 . . ?
C9 C14 H14 119.9 . . ?
C20 C15 C16 119.70(13) . . ?
C20 C15 P1 121.32(11) . . ?
C16 C15 P1 118.94(10) . . ?
C17 C16 C15 119.83(13) . . ?
C17 C16 H16 120.1 . . ?
C15 C16 H16 120.1 . . ?
C16 C17 C18 120.20(14) . . ?
C16 C17 H17 119.9 . . ?
C18 C17 H17 119.9 . . ?
C19 C18 C17 120.18(14) . . ?
C19 C18 H18 119.9 . . ?
C17 C18 H18 119.9 . . ?
C18 C19 C20 120.19(14) . . ?
C18 C19 H19 119.9 . . ?
C20 C19 H19 119.9 . . ?
C19 C20 C15 119.88(13) . . ?
C19 C20 H20 120.1 . . ?
C15 C20 H20 120.1 . . ?
N2 C21 N1 106.27(11) . . ?
N2 C21 C22 126.79(12) . . ?
N1 C21 C22 126.88(12) . . ?
N2 C21 Si1 52.69(7) . . ?
N1 C21 Si1 53.65(7) . . ?
C22 C21 Si1 179.46(11) . . ?
C23 C22 C27 120.21(14) . . ?
C23 C22 C21 118.70(14) . . ?
C27 C22 C21 121.07(13) . . ?
C22 C23 C24 119.43(18) . . ?
C22 C23 H23 120.3 . . ?
C24 C23 H23 120.3 . . ?
C25 C24 C23 120.14(19) . . ?
C25 C24 H24 119.9 . . ?
C23 C24 H24 119.9 . . ?
C26 C25 C24 120.29(17) . . ?
C26 C25 H25 119.9 . . ?
C24 C25 H25 119.9 . . ?
C25 C26 C27 120.4(2) . . ?
C25 C26 H26 119.8 . . ?
C27 C26 H26 119.8 . . ?
C26 C27 C22 119.57(18) . . ?
C26 C27 H27 120.2 . . ?
C22 C27 H27 120.2 . . ?
N1 C28 C31 110.84(12) . . ?
N1 C28 C30 105.67(11) . . ?
C31 C28 C30 109.95(12) . . ?
N1 C28 C29 110.41(12) . . ?
C31 C28 C29 111.59(14) . . ?
C30 C28 C29 108.18(13) . . ?
C28 C29 H29A 109.5 . . ?
C28 C29 H29B 109.5 . . ?
H29A C29 H29B 109.5 . . ?
C28 C29 H29C 109.5 . . ?
H29A C29 H29C 109.5 . . ?
H29B C29 H29C 109.5 . . ?
C28 C30 H30A 109.5 . . ?
C28 C30 H30B 109.5 . . ?
H30A C30 H30B 109.5 . . ?
C28 C30 H30C 109.5 . . ?
H30A C30 H30C 109.5 . . ?
H30B C30 H30C 109.5 . . ?
C28 C31 H31A 109.5 . . ?
C28 C31 H31B 109.5 . . ?
H31A C31 H31B 109.5 . . ?
C28 C31 H31C 109.5 . . ?
H31A C31 H31C 109.5 . . ?
H31B C31 H31C 109.5 . . ?
N2 C32 C35 111.46(12) . . ?
N2 C32 C34 105.79(11) . . ?
C35 C32 C34 109.53(13) . . ?
N2 C32 C33 109.08(12) . . ?
C35 C32 C33 111.84(13) . . ?
C34 C32 C33 108.93(12) . . ?
C32 C33 H33A 109.5 . . ?
C32 C33 H33B 109.5 . . ?
H33A C33 H33B 109.5 . . ?
C32 C33 H33C 109.5 . . ?
H33A C33 H33C 109.5 . . ?
H33B C33 H33C 109.5 . . ?
C32 C34 H34A 109.5 . . ?
C32 C34 H34B 109.5 . . ?
H34A C34 H34B 109.5 . . ?
C32 C34 H34C 109.5 . . ?
H34A C34 H34C 109.5 . . ?
H34B C34 H34C 109.5 . . ?
C32 C35 H35A 109.5 . . ?
C32 C35 H35B 109.5 . . ?
H35A C35 H35B 109.5 . . ?
C32 C35 H35C 109.5 . . ?
H35A C35 H35C 109.5 . . ?
H35B C35 H35C 109.5 . . ?
N5 C36 C37 116.06(12) . . ?
N5 C36 C43 124.05(12) . . ?
C37 C36 C43 119.79(11) . . ?
C42 C37 C38 117.80(13) . . ?
C42 C37 C36 121.79(13) . . ?
C38 C37 C36 120.40(13) . . ?
C39 C38 C37 121.11(15) . . ?
C39 C38 H38 119.4 . . ?
C37 C38 H38 119.4 . . ?
C38 C39 C40 120.44(16) . . ?
C38 C39 H39 119.8 . . ?
C40 C39 H39 119.8 . . ?
C41 C40 C39 119.16(15) . . ?
C41 C40 H40 120.4 . . ?
C39 C40 H40 120.4 . . ?
C40 C41 C42 120.61(15) . . ?
C40 C41 H41 119.7 . . ?
C42 C41 H41 119.7 . . ?
C41 C42 C37 120.86(14) . . ?
C41 C42 H42 119.6 . . ?
C37 C42 H42 119.6 . . ?
C44 C43 C48 118.38(13) . . ?
C44 C43 C36 119.48(12) . . ?
C48 C43 C36 122.04(12) . . ?
C45 C44 C43 121.16(13) . . ?
C45 C44 H44 119.4 . . ?
C43 C44 H44 119.4 . . ?
C46 C45 C44 120.02(14) . . ?
C46 C45 H45 120.0 . . ?
C44 C45 H45 120.0 . . ?
C45 C46 C47 119.62(14) . . ?
C45 C46 H46 120.2 . . ?
C47 C46 H46 120.2 . . ?
C46 C47 C48 120.46(14) . . ?
C46 C47 H47 119.8 . . ?
C48 C47 H47 119.8 . . ?
C47 C48 C43 120.36(13) . . ?
C47 C48 H48 119.8 . . ?
C43 C48 H48 119.8 . . ?

loop_
_geom_bond_atom_site_label_1
_geom_bond_atom_site_label_2
_geom_bond_distance
_geom_bond_site_symmetry_2
_geom_bond_publ_flag
P1 C1 1.7295(13) . ?
P1 C3 1.8105(14) . ?
P1 C15 1.8128(14) . ?
P1 C9 1.8130(14) . ?
Si1 N4 1.6587(12) . ?
Si1 N2 1.8175(11) . ?
Si1 C1 1.8177(13) . ?
Si1 N1 1.8398(11) . ?
Si1 C21 2.2844(14) . ?
N1 C21 1.3427(17) . ?
N1 C28 1.4849(17) . ?
N2 C21 1.3342(17) . ?
N2 C32 1.4833(17) . ?
N3 C2 1.1601(19) . ?
N4 N5 1.3825(16) . ?
N5 C36 1.2985(18) . ?
C4 C5 1.387(2) . ?
C4 C3 1.396(2) . ?
C4 H4 0.9500 . ?
C5 C6 1.380(3) . ?
C5 H5 0.9500 . ?
C1 C2 1.4016(19) . ?
C3 C8 1.389(2) . ?
C6 C7 1.382(3) . ?
C6 H6 0.9500 . ?
C7 C8 1.397(2) . ?
C7 H7 0.9500 . ?
C8 H8 0.9500 . ?
C9 C14 1.3948(19) . ?
C9 C10 1.399(2) . ?
C10 C11 1.385(2) . ?
C10 H10 0.9500 . ?
C11 C12 1.385(2) . ?
C11 H11 0.9500 . ?
C12 C13 1.385(2) . ?
C12 H12 0.9500 . ?
C13 C14 1.387(2) . ?
C13 H13 0.9500 . ?
C14 H14 0.9500 . ?
C15 C20 1.3954(19) . ?
C15 C16 1.397(2) . ?
C16 C17 1.387(2) . ?
C16 H16 0.9500 . ?
C17 C18 1.388(2) . ?
C17 H17 0.9500 . ?
C18 C19 1.382(2) . ?
C18 H18 0.9500 . ?
C19 C20 1.391(2) . ?
C19 H19 0.9500 . ?
C20 H20 0.9500 . ?
C21 C22 1.4877(19) . ?
C22 C23 1.389(2) . ?
C22 C27 1.393(2) . ?
C23 C24 1.395(2) . ?
C23 H23 0.9500 . ?
C24 C25 1.383(3) . ?
C24 H24 0.9500 . ?
C25 C26 1.376(3) . ?
C25 H25 0.9500 . ?
C26 C27 1.390(2) . ?
C26 H26 0.9500 . ?
C27 H27 0.9500 . ?
C28 C31 1.521(2) . ?
C28 C30 1.525(2) . ?
C28 C29 1.528(2) . ?
C29 H29A 0.9800 . ?
C29 H29B 0.9800 . ?
C29 H29C 0.9800 . ?
C30 H30A 0.9800 . ?
C30 H30B 0.9800 . ?
C30 H30C 0.9800 . ?
C31 H31A 0.9800 . ?
C31 H31B 0.9800 . ?
C31 H31C 0.9800 . ?
C32 C35 1.518(2) . ?
C32 C34 1.522(2) . ?
C32 C33 1.524(2) . ?
C33 H33A 0.9800 . ?
C33 H33B 0.9800 . ?
C33 H33C 0.9800 . ?
C34 H34A 0.9800 . ?
C34 H34B 0.9800 . ?
C34 H34C 0.9800 . ?
C35 H35A 0.9800 . ?
C35 H35B 0.9800 . ?
C35 H35C 0.9800 . ?
C36 C37 1.4832(19) . ?
C36 C43 1.4891(19) . ?
C37 C42 1.399(2) . ?
C37 C38 1.403(2) . ?
C38 C39 1.385(2) . ?
C38 H38 0.9500 . ?
C39 C40 1.391(2) . ?
C39 H39 0.9500 . ?
C40 C41 1.386(2) . ?
C40 H40 0.9500 . ?
C41 C42 1.391(2) . ?
C41 H41 0.9500 . ?
C42 H42 0.9500 . ?
C43 C44 1.393(2) . ?
C43 C48 1.396(2) . ?
C44 C45 1.389(2) . ?
C44 H44 0.9500 . ?
C45 C46 1.380(2) . ?
C45 H45 0.9500 . ?
C46 C47 1.388(2) . ?
C46 H46 0.9500 . ?
C47 C48 1.391(2) . ?
C47 H47 0.9500 . ?
C48 H48 0.9500 . ?

loop_
_geom_torsion_atom_site_label_1
_geom_torsion_atom_site_label_2
_geom_torsion_atom_site_label_3
_geom_torsion_atom_site_label_4
_geom_torsion
_geom_torsion_site_symmetry_1
_geom_torsion_site_symmetry_2
_geom_torsion_site_symmetry_3
_geom_torsion_site_symmetry_4
_geom_torsion_publ_flag
N4 Si1 N1 C21 115.30(8) . . . . ?
N2 Si1 N1 C21 -2.00(7) . . . . ?
C1 Si1 N1 C21 -107.58(9) . . . . ?
N4 Si1 N1 C28 -45.21(15) . . . . ?
N2 Si1 N1 C28 -162.50(14) . . . . ?
C1 Si1 N1 C28 91.91(14) . . . . ?
C21 Si1 N1 C28 -160.51(18) . . . . ?
N4 Si1 N2 C21 -110.05(9) . . . . ?
C1 Si1 N2 C21 111.96(8) . . . . ?
N1 Si1 N2 C21 2.01(8) . . . . ?
N4 Si1 N2 C32 63.66(15) . . . . ?
C1 Si1 N2 C32 -74.33(14) . . . . ?
N1 Si1 N2 C32 175.73(14) . . . . ?
C21 Si1 N2 C32 173.72(18) . . . . ?
N2 Si1 N4 N5 33.47(11) . . . . ?
C1 Si1 N4 N5 170.74(8) . . . . ?
N1 Si1 N4 N5 -51.57(10) . . . . ?
C21 Si1 N4 N5 -9.88(12) . . . . ?
Si1 N4 N5 C36 165.03(10) . . . . ?
C3 C4 C5 C6 -1.0(2) . . . . ?
C3 P1 C1 C2 115.96(11) . . . . ?
C15 P1 C1 C2 -121.80(11) . . . . ?
C9 P1 C1 C2 -1.63(13) . . . . ?
C3 P1 C1 Si1 -54.09(11) . . . . ?
C15 P1 C1 Si1 68.15(10) . . . . ?
C9 P1 C1 Si1 -171.68(8) . . . . ?
N4 Si1 C1 C2 -167.62(10) . . . . ?
N2 Si1 C1 C2 -25.68(12) . . . . ?
N1 Si1 C1 C2 53.20(12) . . . . ?
C21 Si1 C1 C2 12.96(12) . . . . ?
N4 Si1 C1 P1 2.93(11) . . . . ?
N2 Si1 C1 P1 144.87(8) . . . . ?
N1 Si1 C1 P1 -136.25(8) . . . . ?
C21 Si1 C1 P1 -176.50(7) . . . . ?
C5 C4 C3 C8 -0.3(2) . . . . ?
C5 C4 C3 P1 -176.77(12) . . . . ?
C1 P1 C3 C8 133.03(12) . . . . ?
C15 P1 C3 C8 7.13(13) . . . . ?
C9 P1 C3 C8 -105.66(12) . . . . ?
C1 P1 C3 C4 -50.66(13) . . . . ?
C15 P1 C3 C4 -176.56(11) . . . . ?
C9 P1 C3 C4 70.64(12) . . . . ?
C4 C5 C6 C7 1.2(2) . . . . ?
C5 C6 C7 C8 -0.1(2) . . . . ?
C4 C3 C8 C7 1.5(2) . . . . ?
P1 C3 C8 C7 177.67(11) . . . . ?
C6 C7 C8 C3 -1.2(2) . . . . ?
C1 P1 C9 C14 -41.42(13) . . . . ?
C3 P1 C9 C14 -163.87(11) . . . . ?
C15 P1 C9 C14 82.93(12) . . . . ?
C1 P1 C9 C10 140.69(12) . . . . ?
C3 P1 C9 C10 18.24(13) . . . . ?
C15 P1 C9 C10 -94.95(12) . . . . ?
C14 C9 C10 C11 2.0(2) . . . . ?
P1 C9 C10 C11 179.88(12) . . . . ?
C9 C10 C11 C12 0.6(2) . . . . ?
C10 C11 C12 C13 -2.5(2) . . . . ?
C11 C12 C13 C14 1.8(2) . . . . ?
C12 C13 C14 C9 0.8(2) . . . . ?
C10 C9 C14 C13 -2.7(2) . . . . ?
P1 C9 C14 C13 179.45(11) . . . . ?
C1 P1 C15 C20 118.21(12) . . . . ?
C3 P1 C15 C20 -116.30(12) . . . . ?
C9 P1 C15 C20 -4.63(13) . . . . ?
C1 P1 C15 C16 -59.58(12) . . . . ?
C3 P1 C15 C16 65.91(12) . . . . ?
C9 P1 C15 C16 177.58(11) . . . . ?
C20 C15 C16 C17 -0.6(2) . . . . ?
P1 C15 C16 C17 177.26(11) . . . . ?
C15 C16 C17 C18 -0.8(2) . . . . ?
C16 C17 C18 C19 1.5(2) . . . . ?
C17 C18 C19 C20 -0.8(2) . . . . ?
C18 C19 C20 C15 -0.6(2) . . . . ?
C16 C15 C20 C19 1.3(2) . . . . ?
P1 C15 C20 C19 -176.50(11) . . . . ?
C32 N2 C21 N1 -177.04(12) . . . . ?
Si1 N2 C21 N1 -2.73(10) . . . . ?
C32 N2 C21 C22 5.5(2) . . . . ?
Si1 N2 C21 C22 179.84(12) . . . . ?
C32 N2 C21 Si1 -174.32(16) . . . . ?
C28 N1 C21 N2 165.64(12) . . . . ?
Si1 N1 C21 N2 2.69(10) . . . . ?
C28 N1 C21 C22 -16.9(2) . . . . ?
Si1 N1 C21 C22 -179.87(13) . . . . ?
C28 N1 C21 Si1 162.95(15) . . . . ?
N2 C21 C22 C23 93.91(17) . . . . ?
N1 C21 C22 C23 -83.01(18) . . . . ?
N2 C21 C22 C27 -84.51(18) . . . . ?
N1 C21 C22 C27 98.56(17) . . . . ?
C27 C22 C23 C24 0.5(2) . . . . ?
C21 C22 C23 C24 -177.98(14) . . . . ?
C22 C23 C24 C25 -0.4(3) . . . . ?
C23 C24 C25 C26 0.1(3) . . . . ?
C24 C25 C26 C27 0.0(3) . . . . ?
C25 C26 C27 C22 0.0(3) . . . . ?
C23 C22 C27 C26 -0.3(2) . . . . ?
C21 C22 C27 C26 178.12(14) . . . . ?
C21 N1 C28 C31 69.75(18) . . . . ?
Si1 N1 C28 C31 -135.84(13) . . . . ?
C21 N1 C28 C30 -171.17(13) . . . . ?
Si1 N1 C28 C30 -16.77(18) . . . . ?
C21 N1 C28 C29 -54.42(19) . . . . ?
Si1 N1 C28 C29 99.98(15) . . . . ?
C21 N2 C32 C35 -53.11(19) . . . . ?
Si1 N2 C32 C35 135.24(13) . . . . ?
C21 N2 C32 C34 -172.08(13) . . . . ?
Si1 N2 C32 C34 16.26(18) . . . . ?
C21 N2 C32 C33 70.88(18) . . . . ?
Si1 N2 C32 C33 -100.78(15) . . . . ?
N4 N5 C36 C37 178.72(11) . . . . ?
N4 N5 C36 C43 -4.74(19) . . . . ?
N5 C36 C37 C42 -155.17(13) . . . . ?
C43 C36 C37 C42 28.13(19) . . . . ?
N5 C36 C37 C38 23.74(19) . . . . ?
C43 C36 C37 C38 -152.96(13) . . . . ?
C42 C37 C38 C39 -0.7(2) . . . . ?
C36 C37 C38 C39 -179.70(15) . . . . ?
C37 C38 C39 C40 0.6(3) . . . . ?
C38 C39 C40 C41 0.3(3) . . . . ?
C39 C40 C41 C42 -1.1(2) . . . . ?
C40 C41 C42 C37 1.0(2) . . . . ?
C38 C37 C42 C41 -0.1(2) . . . . ?
C36 C37 C42 C41 178.85(13) . . . . ?
N5 C36 C43 C44 -123.69(15) . . . . ?
C37 C36 C43 C44 52.73(18) . . . . ?
N5 C36 C43 C48 52.53(19) . . . . ?
C37 C36 C43 C48 -131.05(14) . . . . ?
C48 C43 C44 C45 -0.1(2) . . . . ?
C36 C43 C44 C45 176.27(13) . . . . ?
C43 C44 C45 C46 0.4(2) . . . . ?
C44 C45 C46 C47 -0.2(2) . . . . ?
C45 C46 C47 C48 -0.3(2) . . . . ?
C46 C47 C48 C43 0.5(2) . . . . ?
C44 C43 C48 C47 -0.4(2) . . . . ?
C36 C43 C48 C47 -176.62(13) . . . . ?

loop_
_exptl_oxdiff_crystal_face_indexfrac_h
_exptl_oxdiff_crystal_face_indexfrac_k
_exptl_oxdiff_crystal_face_indexfrac_l
_exptl_oxdiff_crystal_face_x
_exptl_oxdiff_crystal_face_y
_exptl_oxdiff_crystal_face_z
10.4852 -0.0823 5.9412 -0.1416 -0.5888 0.7958
-1.8316 5.3999 5.0252 -0.1932 -0.8089 -0.5553
-6.4710 0.1563 -11.0294 -0.2120 0.7159 -0.6653
6.4480 -0.1429 11.0518 0.2126 -0.7178 0.6630
-0.9208 3.0360 12.8728 0.2837 -0.9554 -0.0824
0.2132 -2.8050 -13.0536 -0.2846 0.9586 0.0106
-2.2281 0.3075 -13.9922 -0.4966 0.7224 -0.4812
-0.9651 0.8303 15.0068 0.5567 -0.8092 0.1877
3.1673 -0.6516 13.4074 0.4685 -0.6816 0.5622
1.4400 -0.9954 -15.0335 -0.5611 0.8155 -0.1417
0.7309 -3.5957 11.3457 0.7260 -0.1745 0.6652
-10.6685 -0.5967 12.0352 0.9150 -0.2187 -0.3390
11.6135 -0.0321 -10.8203 -0.8483 0.2026 0.4893
-3.1691 3.7753 -9.6522 -0.5854 0.1410 -0.7984
-13.2437 -0.3637 3.2013 0.6409 0.2668 -0.7198
-0.8852 5.1788 -5.9871 -0.6434 -0.2661 -0.7178
13.2162 -0.1881 -2.5379 -0.5669 -0.2362 0.7892
-11.3387 -0.3112 -4.2564 0.2726 0.5748 -0.7715
0.4820 -5.6401 -2.5701 0.3597 0.7538 0.5499
